data_2004058
loop_
_publ_author_name
'Chiaroni, A.'
'Riche, C.'
'Marder, R.'
'Dubois, J.'
'Gu\'enard, D.'
'Gu\'eritte-Voegelein, F.'

_publ_contact_author
;
      Dr Claude Riche
      Institut de Chimie des Substances Naturelles
      C.N.R.S.
      91198 Gif-sur-Yvette CEDEX
      France
;
_publ_section_title
;
 A 10-Deacetylbaccatin III Derivative:
 11,12-Dihydro-7-triethylsilyl-10-deacetylbaccatin III
;
_journal_issue 10
_journal_name_full 'Acta Crystallographica Section C'
_journal_page_first 2050
_journal_page_last 2053
_journal_paper_doi 10.1107/S0108270195004616
_journal_volume 51
_journal_year 1995
_chemical_formula_moiety 'C35 H52 O10 Si'
_chemical_formula_sum 'C35 H52 O10 Si'
_chemical_formula_weight 660.88
_chemical_name_systematic
;
11-12 dihydro, 7-triethylsilyl, 10-deacetylbaccatin III.
;
_space_group_IT_number 19
_symmetry_cell_setting orthorhombic
_symmetry_space_group_name_Hall 'P 2ac 2ab'
_symmetry_space_group_name_H-M 'P 21 21 21'
_atom_type_scat_source International_Tables_Vol_IV_table_2.2B
_cell_angle_alpha 90.00
_cell_angle_beta 90.00
_cell_angle_gamma 90.00
_cell_formula_units_Z 4
_cell_length_a 8.517(6)
_cell_length_b 15.512(9)
_cell_length_c 25.925(14)
_cell_measurement_reflns_used 25
_cell_measurement_temperature 293
_cell_measurement_theta_max 21.1
_cell_measurement_theta_min 12.0
_cell_volume 3425(4)
_computing_data_collection 'Enraf-Nonius CAD4 software (Enraf-Nonius, 1989)'
_computing_data_reduction 'NONIUS (Riche, 1989)'
_computing_molecular_graphics 'R3M  (Riche,1983);  ORTEP (Johnson, 1965)'
_computing_publication_material 'ACTACIF (Riche, 1992)'
_computing_structure_refinement 'SHELX76   (Sheldrick, 1976)'
_computing_structure_solution 'SHELXS86  (Sheldrick, 1985)'
_diffrn_ambient_temperature 293
_diffrn_measurement_device 'Enraf-Nonius CAD4 diffractometer'
_diffrn_measurement_method \q/2\q
_diffrn_radiation_monochromator graphite
_diffrn_radiation_source 'X-ray tube'
_diffrn_radiation_type 'Cu K\a'
_diffrn_radiation_wavelength 1.5418
_diffrn_reflns_av_R_equivalents 0.023
_diffrn_reflns_limit_h_max 10
_diffrn_reflns_limit_h_min -5
_diffrn_reflns_limit_k_max 18
_diffrn_reflns_limit_k_min 0
_diffrn_reflns_limit_l_max 30
_diffrn_reflns_limit_l_min 0
_diffrn_reflns_number 3862
_diffrn_reflns_theta_max 64.91
_diffrn_reflns_theta_min 2.85
_diffrn_standards_decay_% 2.5
_diffrn_standards_interval_time 60
_diffrn_standards_number 3
_exptl_absorpt_coefficient_mu 1.04
_exptl_absorpt_correction_type none
_exptl_crystal_colour colourless
_exptl_crystal_density_diffrn 1.28
_exptl_crystal_description prism
_exptl_crystal_F_000 1424.00
_exptl_crystal_size_max 0.56
_exptl_crystal_size_mid 0.16
_exptl_crystal_size_min 0.10
_refine_diff_density_max 0.29
_refine_diff_density_min -0.36
_refine_ls_extinction_method none
_refine_ls_goodness_of_fit_obs 0.96
_refine_ls_hydrogen_treatment noref
_refine_ls_matrix_type userbloc
_refine_ls_number_parameters 181
_refine_ls_number_reflns 3193
_refine_ls_R_factor_obs 0.041
_refine_ls_shift/esd_max 0.01
_refine_ls_structure_factor_coef F
_refine_ls_weighting_details 'w = 1/[\s^2^(F) +  0.0006F^2^]'
_refine_ls_weighting_scheme calc
_refine_ls_wR_factor_obs 0.056
_reflns_number_observed 3206
_reflns_number_total 3749
_reflns_observed_criterion refl_observed_if_I_>_3.0_sigma(I)
_cod_data_source_file pa1173.cif
_cod_data_source_block marder
_cod_depositor_comments
;
 Marking atoms 'H29a', 'H29b', 'H29c' and 'H29d', 'H29e', 'H29f' as
 belonging to disorder groups '1' and '2' respectively with the
 occupancies of 0.5.

 Antanas Vaitkus,
 2017-01-17

 Adding the _atom_site_type_symbol data item.

 Antanas Vaitkus,
 2017-01-17

The following automatic conversions were performed:

'_refine_ls_weighting_scheme' value 'calc w = 1/[\s^2^(F) +
0.0006F^2^]' was changed to 'calc'. New tag
'_refine_ls_weighting_details' was created. The value of the new tag
was set to 'w = 1/[\s^2^(F) + 0.0006F^2^]'.

Automatic conversion script
Id: cif_fix_values 3143 2015-03-26 13:38:13Z robertas 
;
_cod_database_code 2004058

loop_
_symmetry_equiv_pos_as_xyz
+x,+y,+z
1/2-x,-y,1/2+z
1/2+x,1/2-y,-z
-x,1/2+y,1/2-z

loop_
_atom_site_aniso_label
_atom_site_aniso_U_11
_atom_site_aniso_U_22
_atom_site_aniso_U_33
_atom_site_aniso_U_12
_atom_site_aniso_U_13
_atom_site_aniso_U_23
C1 0.0225(15) 0.0333(16) 0.0353(16) -0.0019(14) -0.0027(14) -0.0003(14)
C2 0.0290(16) 0.0290(15) 0.0275(15) -0.0018(14) 0.0022(14) -0.0078(13)
C3 0.0278(16) 0.0223(15) 0.0264(15) -0.0006(14) 0.0007(14) -0.0031(12)
C4 0.0333(17) 0.0283(15) 0.0266(15) 0.0005(15) -0.0013(14) -0.0038(13)
C5 0.0364(18) 0.0368(18) 0.0402(18) 0.0060(17) -0.0019(17) -0.0005(15)
C6 0.047(2) 0.043(2) 0.0419(19) 0.0099(18) -0.0110(17) -0.0045(16)
C7 0.0313(17) 0.0365(18) 0.0255(15) -0.0013(15) -0.0009(14) -0.0027(14)
C8 0.0329(17) 0.0254(16) 0.0269(15) -0.0003(14) -0.0004(14) -0.0015(13)
C9 0.0340(18) 0.0345(18) 0.0310(16) 0.0016(15) -0.0084(15) -0.0071(14)
C10 0.044(2) 0.0266(16) 0.0427(19) 0.0023(16) -0.0078(17) -0.0085(14)
C11 0.0383(19) 0.0283(16) 0.048(2) 0.0048(16) -0.0052(17) -0.0050(15)
C12 0.051(2) 0.0294(18) 0.055(2) -0.0035(17) -0.007(2) 0.0097(17)
C13 0.0352(19) 0.0437(19) 0.048(2) -0.0040(17) -0.0016(17) 0.0141(17)
C14 0.0385(19) 0.0416(19) 0.0342(18) -0.0011(17) 0.0016(16) 0.0052(15)
C15 0.0335(18) 0.0363(17) 0.0393(18) 0.0061(16) -0.0053(16) -0.0037(15)
C16 0.034(2) 0.060(2) 0.050(2) 0.0019(18) 0.0050(18) -0.0154(19)
C17 0.047(2) 0.049(2) 0.068(3) 0.0226(19) -0.013(2) -0.008(2)
C18 0.082(3) 0.048(2) 0.083(3) -0.024(2) -0.010(3) 0.012(2)
C19 0.0381(18) 0.0373(18) 0.0350(17) -0.0024(16) 0.0018(16) 0.0016(15)
C20 0.047(2) 0.0298(17) 0.0392(19) 0.0018(17) -0.0026(17) -0.0025(15)
O1 0.0296(12) 0.0488(14) 0.0374(12) -0.0009(11) -0.0080(11) -0.0017(11)
O2 0.0271(11) 0.0326(11) 0.0317(11) -0.0040(10) 0.0009(10) -0.0097(9)
O4 0.0265(12) 0.0449(13) 0.0288(11) -0.0013(11) 0.0047(10) -0.0051(11)
O5 0.0625(17) 0.0303(12) 0.0509(15) -0.0003(13) -0.0092(14) 0.0055(12)
O7 0.0365(13) 0.0609(14) 0.0301(12) -0.0024(13) -0.0029(11) -0.0120(11)
O9 0.0571(17) 0.0536(15) 0.0385(14) 0.0051(14) 0.0076(13) -0.0124(12)
O10 0.085(2) 0.0385(13) 0.0599(17) -0.0041(15) -0.0144(17) -0.0157(13)
O13 0.0358(14) 0.0577(16) 0.0728(19) -0.0037(13) -0.0011(14) 0.0139(15)
C21 0.0324(18) 0.0340(18) 0.0433(19) -0.0012(16) -0.0068(17) -0.0023(16)
O21 0.0417(15) 0.0490(15) 0.0569(16) -0.0140(12) 0.0097(14) -0.0045(13)
C22 0.038(2) 0.044(2) 0.041(2) -0.0079(18) -0.0088(17) -0.0112(17)
C23 0.080(3) 0.059(3) 0.061(3) -0.018(3) -0.014(3) -0.014(2)
C24 0.123(5) 0.073(3) 0.090(4) -0.019(4) -0.025(4) -0.044(3)
C25 0.089(4) 0.115(5) 0.088(4) -0.011(4) -0.003(4) -0.064(4)
C26 0.103(4) 0.135(5) 0.064(3) -0.040(4) 0.027(3) -0.055(3)
C27 0.067(3) 0.082(3) 0.060(3) -0.026(3) 0.011(3) -0.028(3)
C28 0.0309(19) 0.043(2) 0.041(2) 0.0017(17) 0.0032(16) -0.0003(17)
O28 0.0311(13) 0.0514(14) 0.0453(13) -0.0020(12) -0.0005(12) -0.0073(12)
C29 0.043(2) 0.094(3) 0.043(2) -0.015(3) 0.0075(19) 0.001(2)
Si 0.0431(6) 0.0886(9) 0.0377(5) -0.0129(6) -0.0021(5) -0.0202(6)
C30 0.056(3) 0.086(3) 0.064(3) -0.009(3) -0.014(2) 0.014(3)
C31 0.108(5) 0.099(4) 0.097(4) -0.026(4) -0.036(4) 0.039(3)
C32 0.048(3) 0.080(3) 0.119(4) -0.002(3) -0.003(3) -0.047(3)
C33 0.084(4) 0.097(4) 0.126(5) -0.035(4) 0.008(4) -0.045(4)
C34 0.081(4) 0.360(12) 0.050(3) -0.067(6) 0.017(3) -0.077(5)
C35 0.157(8) 0.376(15) 0.092(5) -0.069(10) 0.058(5) -0.023(8)

loop_
_atom_site_label
_atom_site_type_symbol
_atom_site_fract_x
_atom_site_fract_y
_atom_site_fract_z
_atom_site_U_iso_or_equiv
_atom_site_thermal_displace_type
_atom_site_calc_flag
_atom_site_calc_attached_atom
_atom_site_occupancy
_atom_site_disorder_group
C1 C 0.2608(3) 0.6456(2) 0.5862(1) 0.030(3) Uani ? ? 1 .
C2 C 0.3195(4) 0.5599(2) 0.6123(1) 0.028(3) Uani ? ? 1 .
C3 C 0.4819(3) 0.5564(2) 0.6395(1) 0.025(3) Uani ? ? 1 .
C4 C 0.5703(4) 0.4720(2) 0.6253(1) 0.029(3) Uani ? ? 1 .
C5 C 0.6927(4) 0.4325(2) 0.6621(1) 0.038(3) Uani ? ? 1 .
C6 C 0.7260(4) 0.4764(2) 0.7130(1) 0.044(3) Uani ? ? 1 .
C7 C 0.6519(4) 0.5650(2) 0.7188(1) 0.031(3) Uani ? ? 1 .
C8 C 0.4763(4) 0.5684(2) 0.6997(1) 0.028(3) Uani ? ? 1 .
C9 C 0.4229(4) 0.6594(2) 0.7159(1) 0.033(3) Uani ? ? 1 .
C10 C 0.4734(4) 0.7371(2) 0.6845(1) 0.038(3) Uani ? ? 1 .
C11 C 0.3557(4) 0.7731(2) 0.6429(1) 0.038(3) Uani ? ? 1 .
C12 C 0.4448(5) 0.8132(2) 0.5968(2) 0.045(4) Uani ? ? 1 .
C13 C 0.4959(4) 0.7478(2) 0.5565(1) 0.042(3) Uani ? ? 1 .
C14 C 0.3715(4) 0.6795(2) 0.5433(1) 0.038(3) Uani ? ? 1 .
C15 C 0.2127(4) 0.7191(2) 0.6236(1) 0.036(3) Uani ? ? 1 .
C16 C 0.1096(4) 0.6867(3) 0.6680(1) 0.048(4) Uani ? ? 1 .
C17 C 0.1031(5) 0.7820(2) 0.5940(2) 0.054(4) Uani ? ? 1 .
C18 C 0.5783(6) 0.8745(3) 0.6119(2) 0.071(5) Uani ? ? 1 .
C19 C 0.3784(4) 0.5020(2) 0.7293(1) 0.037(3) Uani ? ? 1 .
C20 C 0.4857(4) 0.3857(2) 0.6303(1) 0.038(3) Uani ? ? 1 .
O1 O 0.1239(3) 0.6199(1) 0.5571(1) 0.039(2) Uani ? ? 1 .
O2 O 0.3237(2) 0.4983(1) 0.5701(1) 0.030(2) Uani ? ? 1 .
O4 O 0.6304(3) 0.4797(2) 0.5729(1) 0.033(2) Uani ? ? 1 .
O5 O 0.5951(3) 0.3551(1) 0.6685(1) 0.048(3) Uani ? ? 1 .
O7 O 0.6569(3) 0.5880(2) 0.7717(1) 0.043(2) Uani ? ? 1 .
O9 O 0.3560(3) 0.6708(2) 0.7564(1) 0.050(3) Uani ? ? 1 .
O10 O 0.5037(4) 0.8055(2) 0.7197(1) 0.061(3) Uani ? ? 1 .
O13 O 0.6367(3) 0.7018(2) 0.5711(1) 0.055(3) Uani ? ? 1 .
C21 C 0.2037(4) 0.4413(2) 0.5662(1) 0.037(3) Uani ? ? 1 .
O21 O 0.1008(3) 0.4338(2) 0.5974(1) 0.049(3) Uani ? ? 1 .
C22 C 0.2213(4) 0.3864(2) 0.5198(1) 0.041(3) Uani ? ? 1 .
C23 C 0.1491(6) 0.3073(3) 0.5190(2) 0.067(5) Uani ? ? 1 .
C24 C 0.1653(8) 0.2523(3) 0.4779(2) 0.095(7) Uani ? ? 1 .
C25 C 0.2521(7) 0.2771(4) 0.4362(2) 0.097(7) Uani ? ? 1 .
C26 C 0.3243(7) 0.3539(4) 0.4361(2) 0.100(7) Uani ? ? 1 .
C27 C 0.3143(6) 0.4098(3) 0.4783(2) 0.070(5) Uani ? ? 1 .
C28 C 0.7646(4) 0.5248(2) 0.5664(1) 0.038(3) Uani ? ? 1 .
O28 O 0.8337(3) 0.5596(2) 0.6011(1) 0.043(2) Uani ? ? 1 .
C29 C 0.8138(5) 0.5235(3) 0.5113(2) 0.060(4) Uani ? ? 1 .
Si Si 0.7999(1) 0.6346(1) 0.8046(1) 0.056(1) Uani ? ? 1 .
C30 C 0.9897(5) 0.5745(3) 0.7982(2) 0.069(5) Uani ? ? 1 .
C31 C 0.9997(7) 0.4865(4) 0.8230(2) 0.101(7) Uani ? ? 1 .
C32 C 0.8320(6) 0.7469(3) 0.7791(2) 0.082(6) Uani ? ? 1 .
C33 C 0.9720(7) 0.7933(4) 0.8019(3) 0.102(7) Uani ? ? 1 .
C34 C 0.7235(7) 0.6339(7) 0.8709(2) 0.164(13) Uani ? ? 1 .
C35 C 0.5914(12) 0.6147(8) 0.8867(3) 0.208(18) Uani ? ? 1 .
H2 H 0.24609 0.54962 0.64180 0.031 Uiso calc C2 1 .
H3 H 0.54076 0.60752 0.62616 0.028 Uiso calc C3 1 .
H5 H 0.80358 0.43062 0.64945 0.042 Uiso calc C5 1 .
H6a H 0.84235 0.48276 0.71660 0.048 Uiso calc C6 1 .
H6b H 0.68569 0.43870 0.74131 0.048 Uiso calc C6 1 .
H7 H 0.71265 0.60606 0.69675 0.034 Uiso calc C7 1 .
H10 H 0.56576 0.71626 0.66417 0.041 Uiso calc C10 1 .
H11 H 0.29948 0.81643 0.66460 0.042 Uiso calc C11 1 .
H12 H 0.36375 0.85050 0.58001 0.050 Uiso calc C12 1 .
H13 H 0.51504 0.78464 0.52549 0.046 Uiso calc C13 1 .
H14a H 0.30324 0.70463 0.51573 0.042 Uiso calc C14 1 .
H14b H 0.42868 0.62846 0.52911 0.042 Uiso calc C14 1 .
H16a H 0.08157 0.73606 0.69099 0.053 Uiso calc C16 1 .
H16b H 0.01154 0.66045 0.65371 0.053 Uiso calc C16 1 .
H16c H 0.16837 0.64233 0.68826 0.053 Uiso calc C16 1 .
H17a H 0.07070 0.83001 0.61745 0.060 Uiso calc C17 1 .
H17b H 0.16022 0.80636 0.56359 0.060 Uiso calc C17 1 .
H17c H 0.00777 0.75034 0.58187 0.060 Uiso calc C17 1 .
H18a H 0.62944 0.89746 0.57998 0.078 Uiso calc C18 1 .
H18b H 0.53509 0.92341 0.63256 0.078 Uiso calc C18 1 .
H18c H 0.65775 0.84252 0.63288 0.078 Uiso calc C18 1 .
H19a H 0.38246 0.51527 0.76706 0.040 Uiso calc C19 1 .
H19b H 0.26702 0.50444 0.71720 0.040 Uiso calc C19 1 .
H19c H 0.42164 0.44302 0.72311 0.040 Uiso calc C19 1 .
H20a H 0.48574 0.35099 0.59779 0.042 Uiso calc C20 1 .
H20b H 0.37555 0.39093 0.64332 0.042 Uiso calc C20 1 .
HO1 H 0.04988 0.60408 0.58549 0.042 Uiso calc O1 1 .
HO10 H 0.46778 0.78781 0.75485 0.067 Uiso calc O10 1 .
HO13 H 0.72151 0.74441 0.57887 0.061 Uiso calc O13 1 .
H23 H 0.08316 0.28928 0.54908 0.074 Uiso calc C23 1 .
H24 H 0.11392 0.19433 0.47851 0.105 Uiso calc C24 1 .
H25 H 0.26176 0.23797 0.40567 0.107 Uiso calc C25 1 .
H26 H 0.38659 0.37164 0.40514 0.110 Uiso calc C26 1 .
H27 H 0.37317 0.46552 0.47855 0.077 Uiso calc C27 1 .
H29a H 0.91319 0.55722 0.50750 0.066 Uiso calc C29 0.5 1
H29b H 0.83133 0.46243 0.50039 0.066 Uiso calc C29 0.5 1
H29c H 0.72904 0.55007 0.48983 0.066 Uiso calc C29 0.5 1
H29d H 0.73585 0.48926 0.49098 0.066 Uiso calc C29 0.5 2
H29e H 0.81771 0.58405 0.49809 0.066 Uiso calc C29 0.5 2
H29f H 0.92000 0.49641 0.50865 0.066 Uiso calc C29 0.5 2
H30a H 1.05900 0.61160 0.82005 0.076 Uiso calc C30 1 .
H30b H 1.00487 0.57783 0.76001 0.076 Uiso calc C30 1 .
H31a H 1.10656 0.46198 0.81665 0.112 Uiso calc C31 1 .
H31b H 0.91800 0.44822 0.80742 0.112 Uiso calc C31 1 .
H31c H 0.98107 0.49245 0.86091 0.112 Uiso calc C31 1 .
H32a H 0.72588 0.77227 0.78562 0.090 Uiso calc C32 1 .
H32b H 0.85961 0.73345 0.74251 0.090 Uiso calc C32 1 .
H33a H 0.97960 0.85206 0.78618 0.113 Uiso calc C33 1 .
H33b H 1.06925 0.75962 0.79417 0.113 Uiso calc C33 1 .
H33c H 0.95749 0.79831 0.84006 0.113 Uiso calc C33 1 .
H34a H 0.80687 0.59903 0.88828 0.180 Uiso calc C34 1 .
H34b H 0.72222 0.69723 0.87815 0.180 Uiso calc C34 1 .
H35a H 0.58889 0.62125 0.92507 0.229 Uiso calc C35 1 .
H35b H 0.56829 0.55359 0.87705 0.229 Uiso calc C35 1 .
H35c H 0.51256 0.65405 0.87052 0.229 Uiso calc C35 1 .

loop_
_geom_angle_atom_site_label_1
_geom_angle_atom_site_label_2
_geom_angle_atom_site_label_3
_geom_angle
_geom_angle_publ_flag
C2 C1 C14 113.7(2) yes
C2 C1 C15 115.9(2) yes
C2 C1 O1 104.4(2) yes
C14 C1 C15 111.1(2) yes
C14 C1 O1 102.1(2) yes
C15 C1 O1 108.4(2) yes
C1 C2 C3 120.5(2) yes
C1 C2 O2 103.8(2) yes
C3 C2 O2 107.3(2) yes
C2 C3 C4 110.7(2) yes
C2 C3 C8 114.8(2) yes
C4 C3 C8 110.4(2) yes
C3 C4 C5 121.1(2) yes
C3 C4 C20 119.3(2) yes
C3 C4 O4 108.7(2) yes
C5 C4 C20 85.4(2) yes
C5 C4 O4 111.9(2) yes
C20 C4 O4 108.5(2) yes
C4 C5 C6 119.2(3) yes
C4 C5 O5 90.7(2) yes
C6 C5 O5 112.1(3) yes
C5 C6 C7 114.6(3) yes
C6 C7 C8 113.2(2) yes
C6 C7 O7 108.1(2) yes
C8 C7 O7 108.9(2) yes
C3 C8 C7 106.2(2) yes
C3 C8 C9 112.7(2) yes
C3 C8 C19 115.8(2) yes
C7 C8 C9 103.0(2) yes
C7 C8 C19 109.7(2) yes
C9 C8 C19 108.6(2) yes
C8 C9 C10 119.9(3) yes
C8 C9 O9 120.6(3) yes
C10 C9 O9 118.9(3) yes
C9 C10 C11 117.9(3) yes
C9 C10 O10 107.4(3) yes
C11 C10 O10 107.0(3) yes
C10 C11 C12 111.1(3) yes
C10 C11 C15 121.8(3) yes
C12 C11 C15 110.6(3) yes
C11 C12 C13 113.7(3) yes
C11 C12 C18 114.7(3) yes
C13 C12 C18 112.1(3) yes
C12 C13 C14 114.6(3) yes
C12 C13 O13 112.8(3) yes
C14 C13 O13 106.9(3) yes
C1 C14 C13 119.5(3) yes
C1 C15 C11 112.9(3) yes
C1 C15 C16 112.3(3) yes
C1 C15 C17 108.2(3) yes
C11 C15 C16 112.5(3) yes
C11 C15 C17 106.9(3) yes
C16 C15 C17 103.4(3) yes
C4 C20 O5 92.4(2) yes
C2 O2 C21 117.8(2) yes
C4 O4 C28 117.2(2) yes
C5 O5 C20 91.1(2) yes
C7 O7 Si 129.1(2) yes
O2 C21 O21 124.3(3) yes
O2 C21 C22 111.1(3) yes
O21 C21 C22 124.5(3) yes
C21 C22 C23 118.8(3) yes
C21 C22 C27 122.6(3) yes
C23 C22 C27 118.6(4) yes
C22 C23 C24 121.5(4) yes
C23 C24 C25 119.7(5) yes
C24 C25 C26 120.0(6) yes
C25 C26 C27 121.4(5) yes
C22 C27 C26 118.8(4) yes
O4 C28 O28 123.5(3) yes
O4 C28 C29 110.6(3) yes
O28 C28 C29 125.9(3) yes
O7 Si C30 111.9(2) yes
O7 Si C32 109.4(2) yes
O7 Si C34 102.6(3) yes
C30 Si C32 107.7(2) yes
C30 Si C34 112.6(3) yes
C32 Si C34 112.6(3) yes
Si C30 C31 117.5(3) yes
Si C32 C33 114.7(4) yes
Si C34 C35 129.4(7) yes

loop_
_geom_bond_atom_site_label_1
_geom_bond_atom_site_label_2
_geom_bond_distance
_geom_bond_publ_flag
C1 C2 1.573(4) yes
C1 C14 1.550(4) yes
C1 C15 1.550(4) yes
C1 O1 1.446(4) yes
C2 C3 1.554(4) yes
C2 O2 1.454(3) yes
C3 C4 1.556(4) yes
C3 C8 1.572(4) yes
C4 C5 1.540(4) yes
C4 C20 1.525(4) yes
C4 O4 1.458(4) yes
C5 C6 1.511(5) yes
C5 O5 1.469(4) yes
C6 C7 1.520(4) yes
C7 C8 1.576(4) yes
C7 O7 1.420(4) yes
C8 C9 1.541(4) yes
C8 C19 1.531(4) yes
C9 C10 1.518(4) yes
C9 O9 1.209(4) yes
C10 C11 1.574(5) yes
C10 O10 1.423(4) yes
C11 C12 1.546(5) yes
C11 C15 1.560(5) yes
C12 C13 1.520(5) yes
C12 C18 1.532(6) yes
C13 C14 1.537(5) yes
C13 O13 1.445(4) yes
C15 C16 1.533(5) yes
C15 C17 1.553(5) yes
C20 O5 1.441(4) yes
O2 C21 1.356(4) yes
O4 C28 1.350(4) yes
O7 Si 1.652(3) yes
C21 O21 1.198(4) yes
C21 C22 1.480(5) yes
C22 C23 1.374(6) yes
C22 C27 1.384(6) yes
C23 C24 1.372(7) yes
C24 C25 1.366(9) yes
C25 C26 1.341(9) yes
C26 C27 1.400(7) yes
C28 O28 1.203(4) yes
C28 C29 1.489(5) yes
Si C30 1.873(5) yes
Si C32 1.882(5) yes
Si C34 1.839(6) yes
C30 C31 1.512(7) yes
C32 C33 1.513(8) yes
C34 C35 1.234(12) yes

loop_
_geom_torsion_atom_site_label_1
_geom_torsion_atom_site_label_2
_geom_torsion_atom_site_label_3
_geom_torsion_atom_site_label_4
_geom_torsion
_geom_torsion_publ_flag
C15 C1 C2 C3 -71.6(3) yes
C1 C2 C3 C8 97.7(3) yes
C2 C3 C8 C9 -66.5(3) yes
C3 C8 C9 C10 -36.8(3) yes
C8 C9 C10 C11 96.9(3) yes
C9 C10 C11 C15 -15.9(3) yes
C10 C11 C15 C1 -74.8(3) yes
C11 C15 C1 C2 82.9(3) yes
C14 C1 C15 C11 -48.8(3) yes
C1 C15 C11 C12 58.4(3) yes
C15 C11 C12 C13 -54.6(3) yes
C11 C12 C13 C14 42.8(3) yes
C12 C13 C14 C1 -35.3(3) yes
C13 C14 C1 C15 37.9(3) yes
C8 C3 C4 C5 -25.0(2) yes
C3 C4 C5 C6 0.5(3) yes
C4 C5 C6 C7 -9.5(3) yes
C5 C6 C7 C8 44.1(3) yes
C6 C7 C8 C3 -68.3(3) yes
C7 C8 C3 C4 55.4(3) yes
C20 C4 C5 O5 -5.2(3) yes
C4 C5 O5 C20 5.5(3) yes
C5 O5 C20 C4 -5.6(3) yes
O5 C20 C4 C5 5.3(3) yes
